data_7027645
loop_
_publ_author_name
'Houlton, Andrew'
'Isaac, Christian J.'
'Gibson, Ashleigh E.'
'Horrocks, Benjamin R.'
'Clegg, William'
'Elsegood, Mark R. J.'

_publ_section_title
;
 Synthesis, structure and redox properties of ferrocenylmethylnucleobases
;
_journal_issue 18
_journal_name_full 'Journal of the Chemical Society, Dalton Transactions'
_journal_page_first 3229
_journal_paper_doi 10.1039/a905168f
_journal_year 1999
_chemical_formula_sum 'C27 H24 Cl Fe2 N5'
_chemical_formula_weight 565.66
_chemical_name_systematic
;
 ?
;
_space_group_IT_number 2
_symmetry_cell_setting triclinic
_symmetry_space_group_name_Hall '-P 1'
_symmetry_space_group_name_H-M 'P -1'
_atom_sites_solution_hydrogens geom
_atom_sites_solution_primary direct
_atom_sites_solution_secondary difmap
_audit_creation_method SHELXL-97
_cell_angle_alpha 101.704(2)
_cell_angle_beta 95.290(2)
_cell_angle_gamma 96.077(3)
_cell_formula_units_Z 2
_cell_length_a 7.4437(7)
_cell_length_b 11.2087(10)
_cell_length_c 14.7197(14)
_cell_measurement_reflns_used 5557
_cell_measurement_temperature 160(2)
_cell_measurement_theta_max 26.68
_cell_measurement_theta_min 2.58
_cell_volume 1187.66(19)
_computing_cell_refinement 'local programs'
_computing_data_collection 'Bruker SMART'
_computing_data_reduction 'Bruker SAINT'
_computing_molecular_graphics 'Bruker SHELXTL'
_computing_publication_material 'SHELXTL and local programs'
_computing_structure_refinement 'Bruker SHELXTL'
_computing_structure_solution 'Bruker SHELXTL'
_diffrn_ambient_temperature 160(2)
_diffrn_measured_fraction_theta_full 0.978
_diffrn_measured_fraction_theta_max 0.957
_diffrn_measurement_device_type 'Bruker SMART CCD diffractometer'
_diffrn_measurement_method '\w rotation with narrow frames'
_diffrn_radiation_monochromator graphite
_diffrn_radiation_source 'fine-focus sealed tube'
_diffrn_radiation_type MoK\a
_diffrn_radiation_wavelength 0.71073
_diffrn_reflns_av_R_equivalents 0.0279
_diffrn_reflns_av_sigmaI/netI 0.0582
_diffrn_reflns_limit_h_max 9
_diffrn_reflns_limit_h_min -9
_diffrn_reflns_limit_k_max 14
_diffrn_reflns_limit_k_min -14
_diffrn_reflns_limit_l_max 19
_diffrn_reflns_limit_l_min -19
_diffrn_reflns_number 8808
_diffrn_reflns_theta_full 26.00
_diffrn_reflns_theta_max 27.50
_diffrn_reflns_theta_min 1.42
_diffrn_standards_decay_% 0
_diffrn_standards_number 0
_exptl_absorpt_coefficient_mu 1.361
_exptl_absorpt_correction_T_max 0.923
_exptl_absorpt_correction_T_min 0.491
_exptl_absorpt_correction_type empirical
_exptl_crystal_colour yellow
_exptl_crystal_density_diffrn 1.582
_exptl_crystal_density_method 'not measured'
_exptl_crystal_description plate
_exptl_crystal_F_000 580
_exptl_crystal_size_max 0.61
_exptl_crystal_size_mid 0.22
_exptl_crystal_size_min 0.06
_refine_diff_density_max 0.709
_refine_diff_density_min -0.826
_refine_diff_density_rms 0.097
_refine_ls_extinction_method none
_refine_ls_goodness_of_fit_ref 1.172
_refine_ls_hydrogen_treatment mixed
_refine_ls_matrix_type full
_refine_ls_number_parameters 334
_refine_ls_number_reflns 5235
_refine_ls_number_restraints 263
_refine_ls_restrained_S_all 1.238
_refine_ls_R_factor_all 0.0954
_refine_ls_R_factor_gt 0.0719
_refine_ls_shift/su_max 0.001
_refine_ls_shift/su_mean 0.000
_refine_ls_structure_factor_coef Fsqd
_refine_ls_weighting_details 'calc w=1/[\s^2^(Fo^2^)+(0.0465P)^2^+3.8169P] where P=(Fo^2^+2Fc^2^)/3'
_refine_ls_weighting_scheme calc
_refine_ls_wR_factor_gt 0.1606
_refine_ls_wR_factor_ref 0.1694
_reflns_number_gt 4022
_reflns_number_total 5235
_reflns_threshold_expression >2sigma(I)
_cod_data_source_file 905168Fsup1.cif
_cod_data_source_block 5
_cod_original_sg_symbol_H-M P-1
_cod_database_code 7027645

loop_
_symmetry_equiv_pos_as_xyz
'x, y, z'
'-x, -y, -z'

loop_
_atom_site_label
_atom_site_type_symbol
_atom_site_fract_x
_atom_site_fract_y
_atom_site_fract_z
_atom_site_U_iso_or_equiv
_atom_site_adp_type
_atom_site_occupancy
_atom_site_symmetry_multiplicity
_atom_site_calc_flag
_atom_site_refinement_flags
Cl1 Cl 0.51177(18) 0.62996(13) 0.43454(10) 0.0375(3) Uani 1 1 d .
Fe1 Fe 1.54045(10) 0.83838(8) 0.83202(5) 0.0307(2) Uani 1 1 d .
Fe2 Fe 1.01885(10) 1.33604(7) 0.82911(5) 0.0293(2) Uani 1 1 d .
C13 C 1.3353(7) 0.8442(6) 0.7321(4) 0.0369(13) Uani 1 1 d .
C14 C 1.4404(8) 0.9609(6) 0.7625(4) 0.0424(15) Uani 1 1 d .
H14 H 1.5049 1.0051 0.7244 0.051 Uiso 1 1 calc R
C15 C 1.4328(8) 0.9993(6) 0.8576(5) 0.0462(16) Uani 1 1 d .
H15 H 1.4915 1.0746 0.8956 0.055 Uiso 1 1 calc R
C16 C 1.3243(8) 0.9090(6) 0.8887(4) 0.0426(15) Uani 1 1 d .
H16 H 1.2967 0.9126 0.9509 0.051 Uiso 1 1 calc R
C17 C 1.2632(7) 0.8115(6) 0.8108(4) 0.0352(13) Uani 1 1 d .
H17 H 1.1877 0.7378 0.8112 0.042 Uiso 1 1 calc R
C18 C 1.6984(9) 0.7126(7) 0.7737(5) 0.0526(18) Uani 1 1 d .
H18 H 1.6802 0.6668 0.7110 0.063 Uiso 1 1 calc R
C19 C 1.8038(8) 0.8271(7) 0.8061(5) 0.0507(17) Uani 1 1 d .
H19 H 1.8699 0.8723 0.7692 0.061 Uiso 1 1 calc R
C20 C 1.7952(8) 0.8632(6) 0.9010(5) 0.0456(16) Uani 1 1 d .
H20 H 1.8538 0.9380 0.9398 0.055 Uiso 1 1 calc R
C21 C 1.6871(8) 0.7725(7) 0.9307(5) 0.0475(16) Uani 1 1 d .
H21 H 1.6607 0.7741 0.9929 0.057 Uiso 1 1 calc R
C22 C 1.6236(9) 0.6771(7) 0.8511(6) 0.057(2) Uani 1 1 d .
H22 H 1.5460 0.6036 0.8498 0.068 Uiso 1 1 calc R
C23 C 0.8964(8) 1.1833(5) 0.7387(4) 0.0375(13) Uani 1 1 d .
C24 C 0.9892(8) 1.1502(5) 0.8164(5) 0.0393(14) Uani 1 1 d .
H24 H 1.0834 1.0991 0.8146 0.047 Uiso 1 1 calc R
C25 C 0.9163(8) 1.2070(6) 0.8971(4) 0.0417(15) Uani 1 1 d .
H25 H 0.9544 1.2006 0.9591 0.050 Uiso 1 1 calc R
C26 C 0.7797(7) 1.2742(5) 0.8715(4) 0.0350(13) Uani 1 1 d .
H26 H 0.7106 1.3218 0.9127 0.042 Uiso 1 1 calc R
C27 C 0.7625(8) 1.2583(5) 0.7726(4) 0.0365(13) Uani 1 1 d .
H27 H 0.6775 1.2916 0.7357 0.044 Uiso 1 1 calc R
C28 C 1.2865(9) 1.3933(6) 0.8312(6) 0.061(2) Uani 1 1 d .
H28 H 1.3802 1.3418 0.8274 0.073 Uiso 1 1 calc R
C29 C 1.1859(10) 1.4236(7) 0.7557(5) 0.056(2) Uani 1 1 d .
H29 H 1.2008 1.3964 0.6917 0.068 Uiso 1 1 calc R
C30 C 1.0616(10) 1.4993(6) 0.7894(5) 0.0501(17) Uani 1 1 d .
H30 H 0.9754 1.5321 0.7529 0.060 Uiso 1 1 calc R
C31 C 1.0852(10) 1.5195(5) 0.8882(5) 0.0495(18) Uani 1 1 d .
H31 H 1.0186 1.5692 0.9295 0.059 Uiso 1 1 calc R
C32 C 1.2225(9) 1.4540(6) 0.9146(5) 0.0492(17) Uani 1 1 d .
H32 H 1.2657 1.4504 0.9767 0.059 Uiso 1 1 calc R
N1 N 0.9933(7) 0.8876(5) 0.6004(3) 0.0602(16) Uani 1 1 d DU
C2 C 0.9896(8) 0.7693(6) 0.5758(4) 0.0506(15) Uani 1 1 d DU
N3 N 0.8500(6) 0.6811(5) 0.5264(3) 0.0384(11) Uani 0.50 1 d PDU
C4 C 0.6973(7) 0.7291(5) 0.4987(4) 0.0312(11) Uani 1 1 d DU
C5 C 0.6842(7) 0.8510(4) 0.5181(3) 0.0379(11) Uani 0.50 1 d PDU
C6 C 0.8409(8) 0.9227(5) 0.5701(4) 0.0521(15) Uani 1 1 d DU
N7 N 0.5761(10) 0.9315(7) 0.5029(7) 0.045(2) Uani 0.50 1 d PDU
C8 C 0.6579(15) 1.0420(7) 0.5463(8) 0.046(3) Uani 0.50 1 d PDU
H8 H 0.6051 1.1156 0.5467 0.055 Uiso 0.50 1 calc PR
N9 N 0.8065(9) 1.0388(5) 0.5852(4) 0.0648(17) Uani 1 1 d DU
N10 N 1.1291(6) 0.7081(6) 0.5956(4) 0.0652(18) Uani 1 1 d DU
C11 C 1.3168(8) 0.7650(8) 0.6339(4) 0.060(2) Uani 1 1 d U
H11A H 1.3630 0.8163 0.5916 0.071 Uiso 1 1 calc R
H11B H 1.3950 0.6989 0.6340 0.071 Uiso 1 1 calc R
C12 C 0.9311(12) 1.1476(6) 0.6380(5) 0.067(2) Uani 1 1 d U
H12A H 0.9164 1.2177 0.6077 0.080 Uiso 1 1 calc R
H12B H 1.0582 1.1297 0.6356 0.080 Uiso 1 1 calc R
N3A N 0.6842(7) 0.8510(4) 0.5181(3) 0.0379(11) Uani 0.50 1 d PU
C5A C 0.8500(6) 0.6811(5) 0.5264(3) 0.0384(11) Uani 0.50 1 d PU
N7A N 0.9173(11) 0.5767(7) 0.5151(6) 0.043(2) Uani 0.50 1 d PDU
C8A C 1.0849(12) 0.5961(8) 0.5549(7) 0.046(3) Uani 0.50 1 d PDU
H8A H 1.1635 0.5345 0.5536 0.055 Uiso 0.50 1 calc PR

loop_
_atom_site_aniso_label
_atom_site_aniso_U_11
_atom_site_aniso_U_22
_atom_site_aniso_U_33
_atom_site_aniso_U_23
_atom_site_aniso_U_13
_atom_site_aniso_U_12
Cl1 0.0297(7) 0.0384(8) 0.0354(7) -0.0037(6) -0.0043(5) -0.0068(6)
Fe1 0.0240(4) 0.0398(5) 0.0277(4) 0.0107(3) -0.0008(3) -0.0027(3)
Fe2 0.0326(4) 0.0229(4) 0.0306(4) 0.0046(3) 0.0068(3) -0.0051(3)
C13 0.022(3) 0.058(4) 0.030(3) 0.012(3) -0.002(2) 0.000(2)
C14 0.033(3) 0.051(4) 0.048(4) 0.030(3) -0.006(3) -0.002(3)
C15 0.036(3) 0.034(3) 0.060(4) 0.000(3) -0.011(3) 0.000(3)
C16 0.031(3) 0.065(4) 0.031(3) 0.007(3) 0.001(2) 0.010(3)
C17 0.024(3) 0.044(3) 0.035(3) 0.009(3) 0.004(2) -0.005(2)
C18 0.050(4) 0.058(4) 0.048(4) 0.004(3) 0.000(3) 0.019(3)
C19 0.026(3) 0.075(5) 0.059(4) 0.029(4) 0.007(3) 0.011(3)
C20 0.030(3) 0.055(4) 0.050(4) 0.017(3) -0.007(3) -0.003(3)
C21 0.040(3) 0.067(5) 0.045(4) 0.030(3) 0.007(3) 0.017(3)
C22 0.038(4) 0.043(4) 0.095(6) 0.035(4) -0.002(4) 0.000(3)
C23 0.051(4) 0.024(3) 0.034(3) 0.005(2) 0.010(3) -0.012(2)
C24 0.040(3) 0.022(3) 0.058(4) 0.014(3) 0.010(3) -0.001(2)
C25 0.048(4) 0.036(3) 0.040(3) 0.019(3) -0.002(3) -0.013(3)
C26 0.032(3) 0.036(3) 0.034(3) 0.001(2) 0.009(2) -0.003(2)
C27 0.034(3) 0.035(3) 0.037(3) 0.010(3) -0.008(2) -0.004(2)
C28 0.031(3) 0.037(4) 0.111(7) 0.009(4) 0.020(4) -0.010(3)
C29 0.067(5) 0.049(4) 0.045(4) 0.000(3) 0.027(4) -0.026(4)
C30 0.063(4) 0.031(3) 0.055(4) 0.018(3) 0.007(3) -0.013(3)
C31 0.067(4) 0.019(3) 0.055(4) -0.005(3) 0.024(3) -0.013(3)
C32 0.057(4) 0.032(3) 0.050(4) 0.007(3) -0.002(3) -0.022(3)
N1 0.051(3) 0.088(4) 0.021(3) -0.015(3) 0.007(2) -0.035(3)
C2 0.034(3) 0.090(4) 0.020(3) 0.001(3) 0.003(2) -0.006(3)
N3 0.033(3) 0.053(3) 0.025(3) 0.003(2) 0.002(2) -0.001(2)
C4 0.028(2) 0.034(3) 0.026(3) 0.001(2) 0.003(2) -0.008(2)
C5 0.048(3) 0.038(3) 0.024(2) 0.000(2) 0.008(2) -0.003(2)
C6 0.082(4) 0.038(3) 0.028(3) -0.001(3) 0.013(3) -0.022(3)
N7 0.056(5) 0.034(5) 0.043(6) 0.005(4) 0.014(4) -0.004(4)
C8 0.076(7) 0.034(5) 0.033(6) 0.013(5) 0.018(5) 0.003(5)
N9 0.106(5) 0.042(3) 0.037(3) 0.000(2) 0.020(3) -0.028(3)
N10 0.029(3) 0.126(5) 0.029(3) -0.008(3) -0.004(2) 0.010(3)
C11 0.025(3) 0.110(6) 0.038(4) 0.006(4) -0.002(3) 0.006(3)
C12 0.111(6) 0.034(4) 0.043(4) -0.007(3) 0.030(4) -0.033(4)
N3A 0.048(3) 0.038(3) 0.024(2) 0.000(2) 0.008(2) -0.003(2)
C5A 0.033(3) 0.053(3) 0.025(3) 0.003(2) 0.002(2) -0.001(2)
N7A 0.036(5) 0.060(5) 0.033(5) 0.015(4) -0.003(4) 0.007(4)
C8A 0.034(5) 0.078(7) 0.020(5) 0.001(6) -0.002(4) 0.005(5)

loop_
_atom_type_symbol
_atom_type_description
_atom_type_scat_dispersion_real
_atom_type_scat_dispersion_imag
_atom_type_scat_source
C C 0.0033 0.0016 'International Tables Vol C Tables 4.2.6.8 and 6.1.1.4'
H H 0.0000 0.0000 'International Tables Vol C Tables 4.2.6.8 and 6.1.1.4'
N N 0.0061 0.0033 'International Tables Vol C Tables 4.2.6.8 and 6.1.1.4'
Cl Cl 0.1484 0.1585 'International Tables Vol C Tables 4.2.6.8 and 6.1.1.4'
Fe Fe 0.3463 0.8444 'International Tables Vol C Tables 4.2.6.8 and 6.1.1.4'

loop_
_geom_angle_atom_site_label_1
_geom_angle_atom_site_label_2
_geom_angle_atom_site_label_3
_geom_angle
_geom_angle_site_symmetry_3
C20 Fe1 C15 109.2(3) .
C20 Fe1 C14 123.9(3) .
C15 Fe1 C14 39.9(3) .
C20 Fe1 C22 68.0(3) .
C15 Fe1 C22 160.2(3) .
C14 Fe1 C22 158.1(3) .
C20 Fe1 C13 159.4(3) .
C15 Fe1 C13 67.8(2) .
C14 Fe1 C13 40.7(2) .
C22 Fe1 C13 121.9(3) .
C20 Fe1 C18 67.3(3) .
C15 Fe1 C18 157.9(3) .
C14 Fe1 C18 122.3(3) .
C22 Fe1 C18 40.9(3) .
C13 Fe1 C18 107.3(3) .
C20 Fe1 C17 159.0(3) .
C15 Fe1 C17 68.1(2) .
C14 Fe1 C17 68.4(2) .
C22 Fe1 C17 107.1(3) .
C13 Fe1 C17 40.7(2) .
C18 Fe1 C17 123.2(3) .
C20 Fe1 C16 123.7(3) .
C15 Fe1 C16 40.3(3) .
C14 Fe1 C16 67.8(3) .
C22 Fe1 C16 123.6(3) .
C13 Fe1 C16 68.2(2) .
C18 Fe1 C16 159.9(3) .
C17 Fe1 C16 40.7(2) .
C20 Fe1 C21 40.1(3) .
C15 Fe1 C21 124.3(3) .
C14 Fe1 C21 159.6(3) .
C22 Fe1 C21 40.9(3) .
C13 Fe1 C21 158.5(3) .
C18 Fe1 C21 68.2(3) .
C17 Fe1 C21 122.9(3) .
C16 Fe1 C21 108.5(3) .
C20 Fe1 C19 39.7(3) .
C15 Fe1 C19 123.3(3) .
C14 Fe1 C19 108.2(3) .
C22 Fe1 C19 68.0(3) .
C13 Fe1 C19 123.5(3) .
C18 Fe1 C19 40.1(3) .
C17 Fe1 C19 159.4(3) .
C16 Fe1 C19 158.7(3) .
C21 Fe1 C19 67.4(3) .
C23 Fe2 C28 121.0(3) .
C23 Fe2 C29 105.7(3) .
C28 Fe2 C29 40.5(3) .
C23 Fe2 C30 121.4(3) .
C28 Fe2 C30 67.8(3) .
C29 Fe2 C30 39.7(3) .
C23 Fe2 C27 41.4(2) .
C28 Fe2 C27 157.2(3) .
C29 Fe2 C27 121.2(3) .
C30 Fe2 C27 106.7(3) .
C23 Fe2 C24 40.9(2) .
C28 Fe2 C24 107.7(3) .
C29 Fe2 C24 122.8(3) .
C30 Fe2 C24 157.9(3) .
C27 Fe2 C24 68.6(2) .
C23 Fe2 C26 69.3(2) .
C28 Fe2 C26 160.7(3) .
C29 Fe2 C26 157.6(3) .
C30 Fe2 C26 123.0(3) .
C27 Fe2 C26 40.8(2) .
C24 Fe2 C26 68.4(2) .
C23 Fe2 C25 68.4(2) .
C28 Fe2 C25 124.9(3) .
C29 Fe2 C25 160.1(3) .
C30 Fe2 C25 159.5(3) .
C27 Fe2 C25 67.8(2) .
C24 Fe2 C25 40.5(2) .
C26 Fe2 C25 40.0(2) .
C23 Fe2 C32 158.6(3) .
C28 Fe2 C32 41.1(3) .
C29 Fe2 C32 68.2(3) .
C30 Fe2 C32 67.9(3) .
C27 Fe2 C32 159.5(3) .
C24 Fe2 C32 123.9(3) .
C26 Fe2 C32 124.2(3) .
C25 Fe2 C32 109.9(3) .
C23 Fe2 C31 158.7(3) .
C28 Fe2 C31 67.7(3) .
C29 Fe2 C31 67.4(3) .
C30 Fe2 C31 40.6(3) .
C27 Fe2 C31 123.5(3) .
C24 Fe2 C31 159.8(3) .
C26 Fe2 C31 109.0(3) .
C25 Fe2 C31 124.7(3) .
C32 Fe2 C31 39.7(3) .
C14 C13 C17 107.8(5) .
C14 C13 C11 125.4(6) .
C17 C13 C11 126.6(6) .
C14 C13 Fe1 69.5(3) .
C17 C13 Fe1 69.8(3) .
C11 C13 Fe1 122.6(4) .
C15 C14 C13 108.0(5) .
C15 C14 Fe1 70.0(3) .
C13 C14 Fe1 69.7(3) .
C14 C15 C16 109.1(5) .
C14 C15 Fe1 70.1(4) .
C16 C15 Fe1 70.2(4) .
C15 C16 C17 107.7(5) .
C15 C16 Fe1 69.5(4) .
C17 C16 Fe1 69.6(3) .
C13 C17 C16 107.4(5) .
C13 C17 Fe1 69.5(3) .
C16 C17 Fe1 69.7(3) .
C19 C18 C22 107.9(6) .
C19 C18 Fe1 70.1(4) .
C22 C18 Fe1 69.4(4) .
C20 C19 C18 108.4(6) .
C20 C19 Fe1 69.7(4) .
C18 C19 Fe1 69.8(4) .
C19 C20 C21 109.3(6) .
C19 C20 Fe1 70.7(3) .
C21 C20 Fe1 70.3(3) .
C20 C21 C22 107.5(6) .
C20 C21 Fe1 69.6(3) .
C22 C21 Fe1 69.4(4) .
C18 C22 C21 106.9(6) .
C18 C22 Fe1 69.7(4) .
C21 C22 Fe1 69.8(4) .
C24 C23 C27 107.7(5) .
C24 C23 C12 126.9(6) .
C27 C23 C12 125.5(6) .
C24 C23 Fe2 70.5(3) .
C27 C23 Fe2 70.2(3) .
C12 C23 Fe2 124.4(4) .
C25 C24 C23 107.5(5) .
C25 C24 Fe2 69.8(3) .
C23 C24 Fe2 68.6(3) .
C26 C25 C24 109.4(5) .
C26 C25 Fe2 69.9(3) .
C24 C25 Fe2 69.7(3) .
C25 C26 C27 107.7(5) .
C25 C26 Fe2 70.1(3) .
C27 C26 Fe2 69.5(3) .
C26 C27 C23 107.6(5) .
C26 C27 Fe2 69.6(3) .
C23 C27 Fe2 68.4(3) .
C29 C28 C32 107.5(6) .
C29 C28 Fe2 69.8(4) .
C32 C28 Fe2 70.3(4) .
C30 C29 C28 108.9(6) .
C30 C29 Fe2 70.5(4) .
C28 C29 Fe2 69.7(4) .
C29 C30 C31 107.9(7) .
C29 C30 Fe2 69.8(4) .
C31 C30 Fe2 70.4(4) .
C32 C31 C30 108.4(6) .
C32 C31 Fe2 69.9(3) .
C30 C31 Fe2 69.0(3) .
C31 C32 C28 107.3(6) .
C31 C32 Fe2 70.4(4) .
C28 C32 Fe2 68.7(4) .
C2 N1 C6 111.3(5) .
N1 C2 N10 124.3(5) .
N1 C2 N3 129.5(5) .
N10 C2 N3 106.3(4) .
N7A N3 C4 140.2(5) .
N7A N3 C2 105.7(4) .
C4 N3 C2 113.7(5) .
C5 C4 N3 122.9(5) .
C5 C4 Cl1 118.1(4) .
N3 C4 Cl1 119.1(4) .
N7 C5 C4 142.3(5) .
N7 C5 C6 104.2(4) .
C4 C5 C6 113.5(5) .
N1 C6 N9 124.4(6) .
N1 C6 C5 129.1(5) .
N9 C6 C5 106.6(5) .
C5 N7 C8 107.8(5) .
C5 N7 C8 146.7(6) 2_676
C8 N7 C8 105.1(7) 2_676
N9 C8 N7 112.6(6) .
N9 C8 N7 171.9(8) 2_676
N7 C8 N7 74.9(7) 2_676
C8 N9 C6 108.7(5) .
C8 N9 C12 125.0(7) .
C6 N9 C12 126.2(7) .
C8A N10 C2 107.6(4) .
C8A N10 C11 124.8(7) .
C2 N10 C11 125.5(6) .
N10 C11 C13 114.9(5) .
N9 C12 C23 112.6(5) .
C8A N7A N3 109.0(5) .
N10 C8A N7A 111.2(6) .

loop_
_geom_bond_atom_site_label_1
_geom_bond_atom_site_label_2
_geom_bond_distance
_geom_bond_site_symmetry_2
Cl1 C4 1.744(5) .
Fe1 C20 2.031(6) .
Fe1 C15 2.031(6) .
Fe1 C14 2.033(6) .
Fe1 C22 2.035(7) .
Fe1 C13 2.035(5) .
Fe1 C18 2.038(7) .
Fe1 C17 2.040(5) .
Fe1 C16 2.040(6) .
Fe1 C21 2.040(6) .
Fe1 C19 2.043(6) .
Fe2 C23 2.014(5) .
Fe2 C28 2.023(6) .
Fe2 C29 2.024(6) .
Fe2 C30 2.034(6) .
Fe2 C27 2.038(5) .
Fe2 C24 2.039(6) .
Fe2 C26 2.040(6) .
Fe2 C25 2.041(6) .
Fe2 C32 2.045(6) .
Fe2 C31 2.051(6) .
C13 C14 1.416(9) .
C13 C17 1.417(8) .
C13 C11 1.521(9) .
C14 C15 1.387(9) .
C15 C16 1.403(9) .
C16 C17 1.417(8) .
C18 C19 1.399(10) .
C18 C22 1.422(10) .
C19 C20 1.382(9) .
C20 C21 1.395(9) .
C21 C22 1.423(10) .
C23 C24 1.415(9) .
C23 C27 1.432(8) .
C23 C12 1.508(8) .
C24 C25 1.413(9) .
C25 C26 1.396(8) .
C26 C27 1.422(8) .
C28 C29 1.402(11) .
C28 C32 1.427(10) .
C29 C30 1.379(10) .
C30 C31 1.417(9) .
C31 C32 1.391(10) .
N1 C2 1.298(7) .
N1 C6 1.308(7) .
C2 N10 1.345(7) .
C2 N3 1.392(7) .
N3 N7A 1.307(8) .
N3 C4 1.371(6) .
C4 C5 1.354(6) .
C5 N7 1.309(8) .
C5 C6 1.407(7) .
C6 N9 1.331(7) .
N7 C8 1.327(9) .
N7 C8 1.900(14) 2_676
C8 N9 1.205(9) .
C8 N7 1.900(14) 2_676
N9 C12 1.481(8) .
N10 C8A 1.271(8) .
N10 C11 1.482(7) .
N7A C8A 1.305(9) .
